data_7106526
loop_
_publ_author_name
'Oleksandr Hietsoi'
'Cristina Dubceac'
'Alexander S. Filatov'
'Marina A. Petrukhina'

_publ_section_title
;
 Insulated copper(I) 'wires': structural variations and photoluminescence
;
_journal_name_full Chem.Commun.
_journal_page_first 6939
_journal_paper_doi 10.1039/c1cc11000d
_journal_volume 47
_journal_year 2011
_chemical_formula_moiety 'C44 H54 Cl4 Cu2 O4'
_chemical_formula_sum 'C44 H54 Cl4 Cu2 O4'
_chemical_formula_weight 915.77
_chemical_name_systematic
;
bis-(2,4,6-triisopropylbenzoato-O,O')-dicopper(I,I)
bis(dichlorobenzene)
;
_space_group_IT_number 14
_symmetry_cell_setting monoclinic
_symmetry_Int_Tables_number 14
_symmetry_space_group_name_Hall '-P 2ybc'
_symmetry_space_group_name_H-M 'P 1 21/c 1'
_atom_sites_solution_hydrogens geom
_atom_sites_solution_primary direct
_atom_sites_solution_secondary difmap
_audit_creation_method SHELXL-97
_cell_angle_alpha 90.00
_cell_angle_beta 92.125(2)
_cell_angle_gamma 90.00
_cell_formula_units_Z 2
_cell_length_a 8.4789(9)
_cell_length_b 11.4630(13)
_cell_length_c 22.026(2)
_cell_measurement_reflns_used 5702
_cell_measurement_temperature 100(2)
_cell_measurement_theta_max 28.28
_cell_measurement_theta_min 2.40
_cell_volume 2139.3(4)
_computing_cell_refinement 'SAINT Ver. 6.22 (Bruker-AXS, 2003)'
_computing_data_collection 'SMART Ver. 5.622 (Bruker-AXS, 2003)'
_computing_data_reduction 'SAINT Ver. 6.22'
_computing_molecular_graphics 'SHELXTL Ver. 6.14'
_computing_publication_material 'SHELXTL Ver. 6.14'
_computing_structure_refinement 'SHELXTL Ver. 6.14'
_computing_structure_solution 'SHELXTL Ver. 6.14 (Bruker-AXS, 2003)'
_diffrn_ambient_temperature 100(2)
_diffrn_measured_fraction_theta_full 0.998
_diffrn_measured_fraction_theta_max 0.939
_diffrn_measurement_device_type 'Bruker SMART APEX CCD area-detector'
_diffrn_measurement_method '0.30\% \w scans'
_diffrn_radiation_monochromator graphite
_diffrn_radiation_source 'fine-focus sealed tube'
_diffrn_radiation_type Mo-K\a
_diffrn_radiation_wavelength 0.71073
_diffrn_reflns_av_R_equivalents 0.0371
_diffrn_reflns_av_sigmaI/netI 0.0333
_diffrn_reflns_limit_h_max 11
_diffrn_reflns_limit_h_min -11
_diffrn_reflns_limit_k_max 15
_diffrn_reflns_limit_k_min -15
_diffrn_reflns_limit_l_max 28
_diffrn_reflns_limit_l_min -28
_diffrn_reflns_number 18036
_diffrn_reflns_theta_full 25.00
_diffrn_reflns_theta_max 28.28
_diffrn_reflns_theta_min 1.85
_diffrn_standards_number 0
_exptl_absorpt_coefficient_mu 1.285
_exptl_absorpt_correction_T_max 0.8017
_exptl_absorpt_correction_T_min 0.7149
_exptl_absorpt_correction_type multi-scan
_exptl_absorpt_process_details
;
SADABS (Bruker-AXS, 2003)
;
_exptl_crystal_colour colorless
_exptl_crystal_density_diffrn 1.422
_exptl_crystal_density_method 'not measured'
_exptl_crystal_description block
_exptl_crystal_F_000 952
_exptl_crystal_size_max 0.28
_exptl_crystal_size_mid 0.25
_exptl_crystal_size_min 0.18
_refine_diff_density_max 0.894
_refine_diff_density_min -0.325
_refine_diff_density_rms 0.076
_refine_ls_extinction_method none
_refine_ls_goodness_of_fit_ref 1.047
_refine_ls_hydrogen_treatment noref
_refine_ls_matrix_type full
_refine_ls_number_parameters 250
_refine_ls_number_reflns 4987
_refine_ls_number_restraints 0
_refine_ls_restrained_S_all 1.047
_refine_ls_R_factor_all 0.0402
_refine_ls_R_factor_gt 0.0341
_refine_ls_shift/su_max 0.002
_refine_ls_shift/su_mean 0.000
_refine_ls_structure_factor_coef Fsqd
_refine_ls_weighting_details 'calc w=1/[\s^2^(Fo^2^)+(0.0504P)^2^+0.8407P] where P=(Fo^2^+2Fc^2^)/3'
_refine_ls_weighting_scheme calc
_refine_ls_wR_factor_gt 0.0879
_refine_ls_wR_factor_ref 0.0919
_reflns_number_gt 4341
_reflns_number_total 4987
_reflns_threshold_expression I>2\s(I)
_cod_data_source_file c1cc11000d.txt
_cod_data_source_block 3
_cod_original_sg_symbol_Hall '-P 2ybc '
_cod_original_sg_symbol_H-M 'P 1 21/c 1 '
_cod_database_code 7106526

loop_
_symmetry_equiv_pos_as_xyz
'x, y, z'
'-x, y+1/2, -z+1/2'
'-x, -y, -z'
'x, -y-1/2, z-1/2'

loop_
_atom_site_label
_atom_site_type_symbol
_atom_site_fract_x
_atom_site_fract_y
_atom_site_fract_z
_atom_site_U_iso_or_equiv
_atom_site_adp_type
_atom_site_occupancy
_atom_site_symmetry_multiplicity
_atom_site_calc_flag
_atom_site_refinement_flags
_atom_site_disorder_assembly
_atom_site_disorder_group
Cu1 Cu 1.01633(3) 0.593209(17) 1.028713(9) 0.02062(8) Uani 1 1 d . . .
O1 O 0.88909(15) 0.65625(10) 0.96580(5) 0.0218(3) Uani 1 1 d . . .
O2 O 1.15109(15) 0.51292(11) 1.08375(6) 0.0214(3) Uani 1 1 d . . .
C1 C 0.82990(19) 0.59547(14) 0.92291(8) 0.0169(3) Uani 1 1 d . . .
C2 C 0.73067(19) 0.66190(14) 0.87687(7) 0.0159(3) Uani 1 1 d . . .
C3 C 0.80096(19) 0.70259(14) 0.82432(7) 0.0167(3) Uani 1 1 d . . .
C4 C 0.7140(2) 0.77602(14) 0.78594(8) 0.0179(3) Uani 1 1 d . . .
H4 H 0.7603 0.8044 0.7502 0.022 Uiso 1 1 calc R . .
C5 C 0.5601(2) 0.80948(14) 0.79844(8) 0.0174(3) Uani 1 1 d . . .
C6 C 0.4924(2) 0.76411(14) 0.84969(8) 0.0177(3) Uani 1 1 d . . .
H6 H 0.3868 0.7846 0.8580 0.021 Uiso 1 1 calc R . .
C7 C 0.5749(2) 0.68926(14) 0.88943(7) 0.0176(3) Uani 1 1 d . . .
C8 C 0.9647(2) 0.66018(15) 0.80865(8) 0.0186(3) Uani 1 1 d . . .
H8 H 1.0205 0.6357 0.8474 0.022 Uiso 1 1 calc R . .
C9 C 0.9491(2) 0.55293(17) 0.76798(9) 0.0272(4) Uani 1 1 d . . .
H9A H 0.8924 0.4915 0.7891 0.041 Uiso 1 1 calc R . .
H9B H 1.0544 0.5248 0.7583 0.041 Uiso 1 1 calc R . .
H9C H 0.8905 0.5735 0.7303 0.041 Uiso 1 1 calc R . .
C10 C 1.0659(2) 0.75343(16) 0.77915(9) 0.0238(4) Uani 1 1 d . . .
H10A H 1.1728 0.7232 0.7744 0.036 Uiso 1 1 calc R . .
H10B H 1.0705 0.8231 0.8050 0.036 Uiso 1 1 calc R . .
H10C H 1.0191 0.7738 0.7392 0.036 Uiso 1 1 calc R . .
C11 C 0.4683(2) 0.89238(14) 0.75654(8) 0.0194(3) Uani 1 1 d . . .
H11 H 0.3617 0.9033 0.7736 0.023 Uiso 1 1 calc R . .
C12 C 0.4437(2) 0.84233(17) 0.69262(9) 0.0278(4) Uani 1 1 d . . .
H12A H 0.5464 0.8297 0.6747 0.042 Uiso 1 1 calc R . .
H12B H 0.3816 0.8972 0.6674 0.042 Uiso 1 1 calc R . .
H12C H 0.3873 0.7679 0.6947 0.042 Uiso 1 1 calc R . .
C13 C 0.5466(3) 1.01139(17) 0.75471(10) 0.0327(5) Uani 1 1 d . . .
H13A H 0.5603 1.0419 0.7961 0.049 Uiso 1 1 calc R . .
H13B H 0.4800 1.0649 0.7303 0.049 Uiso 1 1 calc R . .
H13C H 0.6499 1.0042 0.7365 0.049 Uiso 1 1 calc R . .
C14 C 0.4957(2) 0.63750(16) 0.94418(8) 0.0215(4) Uani 1 1 d . . .
H14 H 0.5657 0.5741 0.9609 0.026 Uiso 1 1 calc R . .
C15 C 0.3371(3) 0.5824(2) 0.92588(11) 0.0393(5) Uani 1 1 d . . .
H15A H 0.2961 0.5400 0.9606 0.059 Uiso 1 1 calc R . .
H15B H 0.3510 0.5282 0.8921 0.059 Uiso 1 1 calc R . .
H15C H 0.2623 0.6437 0.9132 0.059 Uiso 1 1 calc R . .
C16 C 0.4767(3) 0.7270(2) 0.99429(10) 0.0410(5) Uani 1 1 d . . .
H16A H 0.5804 0.7588 1.0066 0.061 Uiso 1 1 calc R . .
H16B H 0.4296 0.6897 1.0293 0.061 Uiso 1 1 calc R . .
H16C H 0.4080 0.7903 0.9793 0.061 Uiso 1 1 calc R . .
Cl1 Cl 0.85373(6) 0.73628(4) 1.11481(2) 0.03112(12) Uani 1 1 d . . .
Cl2 Cl 0.71259(7) 0.98631(5) 1.08941(3) 0.04503(15) Uani 1 1 d . . .
C17 C 0.9760(2) 0.85268(17) 1.09909(8) 0.0250(4) Uani 1 1 d . . .
C18 C 1.1369(2) 0.83437(19) 1.09827(9) 0.0322(4) Uani 1 1 d . . .
H18 H 1.1795 0.7589 1.1059 0.039 Uiso 1 1 calc R . .
C19 C 1.2359(3) 0.9273(2) 1.08616(11) 0.0434(6) Uani 1 1 d . . .
H19 H 1.3467 0.9156 1.0855 0.052 Uiso 1 1 calc R . .
C20 C 1.1735(3) 1.0366(2) 1.07513(11) 0.0465(6) Uani 1 1 d . . .
H20 H 1.2419 1.0999 1.0671 0.056 Uiso 1 1 calc R . .
C21 C 1.0124(3) 1.0550(2) 1.07568(10) 0.0391(5) Uani 1 1 d . . .
H21 H 0.9700 1.1304 1.0677 0.047 Uiso 1 1 calc R . .
C22 C 0.9138(2) 0.96286(17) 1.08784(9) 0.0290(4) Uani 1 1 d . . .

loop_
_atom_site_aniso_label
_atom_site_aniso_U_11
_atom_site_aniso_U_22
_atom_site_aniso_U_33
_atom_site_aniso_U_23
_atom_site_aniso_U_13
_atom_site_aniso_U_12
Cu1 0.02763(14) 0.01368(12) 0.02004(13) -0.00016(8) -0.00586(9) 0.00321(8)
O1 0.0289(7) 0.0160(6) 0.0199(6) -0.0003(5) -0.0065(5) 0.0037(5)
O2 0.0278(7) 0.0145(6) 0.0213(6) 0.0003(5) -0.0045(5) 0.0027(5)
C1 0.0161(8) 0.0177(8) 0.0173(8) 0.0026(6) 0.0036(6) 0.0010(6)
C2 0.0191(8) 0.0119(7) 0.0166(8) -0.0007(6) 0.0001(6) 0.0000(6)
C3 0.0184(8) 0.0133(7) 0.0185(8) -0.0016(6) 0.0003(6) -0.0002(6)
C4 0.0203(8) 0.0161(8) 0.0176(8) 0.0009(6) 0.0020(6) -0.0008(6)
C5 0.0205(8) 0.0117(7) 0.0198(8) 0.0006(6) -0.0024(6) -0.0001(6)
C6 0.0172(8) 0.0154(8) 0.0205(8) -0.0007(6) 0.0010(6) 0.0011(6)
C7 0.0212(8) 0.0144(8) 0.0173(8) -0.0002(6) 0.0012(6) 0.0007(6)
C8 0.0179(8) 0.0180(8) 0.0199(8) 0.0024(7) 0.0016(6) 0.0018(6)
C9 0.0246(9) 0.0213(9) 0.0362(11) -0.0046(8) 0.0087(8) 0.0021(7)
C10 0.0195(9) 0.0230(9) 0.0291(10) 0.0019(7) 0.0030(7) -0.0018(7)
C11 0.0201(8) 0.0164(8) 0.0217(9) 0.0041(6) -0.0001(7) 0.0026(6)
C12 0.0320(10) 0.0259(10) 0.0248(9) 0.0023(8) -0.0059(8) 0.0066(8)
C13 0.0380(11) 0.0183(9) 0.0411(12) 0.0082(8) -0.0095(9) -0.0015(8)
C14 0.0221(9) 0.0231(9) 0.0194(8) 0.0050(7) 0.0025(7) 0.0038(7)
C15 0.0322(11) 0.0532(15) 0.0329(11) 0.0139(10) 0.0038(9) -0.0147(10)
C16 0.0605(15) 0.0405(13) 0.0228(10) -0.0004(9) 0.0138(10) 0.0026(11)
Cl1 0.0397(3) 0.0267(2) 0.0272(2) -0.00221(18) 0.00559(19) -0.00333(19)
Cl2 0.0422(3) 0.0418(3) 0.0513(4) -0.0064(3) 0.0040(3) 0.0188(2)
C17 0.0324(10) 0.0241(9) 0.0186(8) -0.0041(7) 0.0029(7) -0.0001(7)
C18 0.0323(11) 0.0336(11) 0.0303(10) -0.0108(9) -0.0026(8) 0.0038(8)
C19 0.0344(12) 0.0559(15) 0.0401(13) -0.0225(11) 0.0052(10) -0.0115(10)
C20 0.0613(16) 0.0426(14) 0.0367(12) -0.0157(10) 0.0149(11) -0.0251(12)
C21 0.0644(16) 0.0237(10) 0.0294(11) -0.0051(9) 0.0052(10) -0.0018(10)
C22 0.0367(11) 0.0268(10) 0.0238(9) -0.0045(8) 0.0055(8) 0.0041(8)

loop_
_atom_type_symbol
_atom_type_description
_atom_type_scat_dispersion_real
_atom_type_scat_dispersion_imag
_atom_type_scat_source
C C 0.0033 0.0016 'International Tables Vol C Tables 4.2.6.8 and 6.1.1.4'
H H 0.0000 0.0000 'International Tables Vol C Tables 4.2.6.8 and 6.1.1.4'
O O 0.0106 0.0060 'International Tables Vol C Tables 4.2.6.8 and 6.1.1.4'
Cl Cl 0.1484 0.1585 'International Tables Vol C Tables 4.2.6.8 and 6.1.1.4'
Cu Cu 0.3201 1.2651 'International Tables Vol C Tables 4.2.6.8 and 6.1.1.4'

loop_
_geom_angle_atom_site_label_1
_geom_angle_atom_site_label_2
_geom_angle_atom_site_label_3
_geom_angle
_geom_angle_site_symmetry_1
_geom_angle_site_symmetry_3
_geom_angle_publ_flag
O1 Cu1 O2 171.67(5) . . yes
O1 Cu1 Cu1 84.55(4) . 3_767 yes
O2 Cu1 Cu1 87.76(4) . 3_767 yes
C1 O1 Cu1 122.93(11) . . yes
C1 O2 Cu1 119.02(11) 3_767 . yes
O2 C1 O1 125.54(16) 3_767 . ?
O2 C1 C2 119.44(15) 3_767 . ?
O1 C1 C2 115.02(14) . . ?
C7 C2 C3 121.59(15) . . ?
C7 C2 C1 119.41(14) . . ?
C3 C2 C1 118.82(14) . . ?
C4 C3 C2 118.24(15) . . ?
C4 C3 C8 121.63(15) . . ?
C2 C3 C8 120.02(14) . . ?
C3 C4 C5 121.74(15) . . ?
C3 C4 H4 119.1 . . ?
C5 C4 H4 119.1 . . ?
C6 C5 C4 118.37(15) . . ?
C6 C5 C11 120.76(15) . . ?
C4 C5 C11 120.87(15) . . ?
C5 C6 C7 121.91(15) . . ?
C5 C6 H6 119.0 . . ?
C7 C6 H6 119.0 . . ?
C2 C7 C6 118.05(15) . . ?
C2 C7 C14 121.22(15) . . ?
C6 C7 C14 120.72(15) . . ?
C3 C8 C9 109.32(14) . . ?
C3 C8 C10 113.79(14) . . ?
C9 C8 C10 110.58(15) . . ?
C3 C8 H8 107.6 . . ?
C9 C8 H8 107.6 . . ?
C10 C8 H8 107.6 . . ?
C8 C9 H9A 109.5 . . ?
C8 C9 H9B 109.5 . . ?
H9A C9 H9B 109.5 . . ?
C8 C9 H9C 109.5 . . ?
H9A C9 H9C 109.5 . . ?
H9B C9 H9C 109.5 . . ?
C8 C10 H10A 109.5 . . ?
C8 C10 H10B 109.5 . . ?
H10A C10 H10B 109.5 . . ?
C8 C10 H10C 109.5 . . ?
H10A C10 H10C 109.5 . . ?
H10B C10 H10C 109.5 . . ?
C13 C11 C5 111.35(15) . . ?
C13 C11 C12 110.98(16) . . ?
C5 C11 C12 111.99(14) . . ?
C13 C11 H11 107.4 . . ?
C5 C11 H11 107.4 . . ?
C12 C11 H11 107.4 . . ?
C11 C12 H12A 109.5 . . ?
C11 C12 H12B 109.5 . . ?
H12A C12 H12B 109.5 . . ?
C11 C12 H12C 109.5 . . ?
H12A C12 H12C 109.5 . . ?
H12B C12 H12C 109.5 . . ?
C11 C13 H13A 109.5 . . ?
C11 C13 H13B 109.5 . . ?
H13A C13 H13B 109.5 . . ?
C11 C13 H13C 109.5 . . ?
H13A C13 H13C 109.5 . . ?
H13B C13 H13C 109.5 . . ?
C16 C14 C7 111.94(16) . . ?
C16 C14 C15 110.81(18) . . ?
C7 C14 C15 111.25(15) . . ?
C16 C14 H14 107.5 . . ?
C7 C14 H14 107.5 . . ?
C15 C14 H14 107.5 . . ?
C14 C15 H15A 109.5 . . ?
C14 C15 H15B 109.5 . . ?
H15A C15 H15B 109.5 . . ?
C14 C15 H15C 109.5 . . ?
H15A C15 H15C 109.5 . . ?
H15B C15 H15C 109.5 . . ?
C14 C16 H16A 109.5 . . ?
C14 C16 H16B 109.5 . . ?
H16A C16 H16B 109.5 . . ?
C14 C16 H16C 109.5 . . ?
H16A C16 H16C 109.5 . . ?
H16B C16 H16C 109.5 . . ?
C18 C17 C22 120.35(19) . . ?
C18 C17 Cl1 118.97(16) . . ?
C22 C17 Cl1 120.68(15) . . ?
C17 C18 C19 119.3(2) . . ?
C17 C18 H18 120.3 . . ?
C19 C18 H18 120.3 . . ?
C20 C19 C18 120.1(2) . . ?
C20 C19 H19 120.0 . . ?
C18 C19 H19 120.0 . . ?
C19 C20 C21 120.7(2) . . ?
C19 C20 H20 119.7 . . ?
C21 C20 H20 119.7 . . ?
C22 C21 C20 119.4(2) . . ?
C22 C21 H21 120.3 . . ?
C20 C21 H21 120.3 . . ?
C21 C22 C17 120.1(2) . . ?
C21 C22 Cl2 119.39(17) . . ?
C17 C22 Cl2 120.46(16) . . ?

loop_
_geom_bond_atom_site_label_1
_geom_bond_atom_site_label_2
_geom_bond_distance
_geom_bond_site_symmetry_2
_geom_bond_publ_flag
Cu1 O1 1.8697(12) . yes
Cu1 O2 1.8760(12) . yes
Cu1 Cu1 2.4934(5) 3_767 yes
O1 C1 1.263(2) . yes
O2 C1 1.262(2) 3_767 yes
C1 O2 1.262(2) 3_767 yes
C1 C2 1.501(2) . ?
C2 C7 1.395(2) . ?
C2 C3 1.401(2) . ?
C3 C4 1.386(2) . ?
C3 C8 1.523(2) . ?
C4 C5 1.398(2) . ?
C4 H4 0.9500 . ?
C5 C6 1.386(2) . ?
C5 C11 1.519(2) . ?
C6 C7 1.395(2) . ?
C6 H6 0.9500 . ?
C7 C14 1.522(2) . ?
C8 C9 1.524(3) . ?
C8 C10 1.530(2) . ?
C8 H8 1.0000 . ?
C9 H9A 0.9800 . ?
C9 H9B 0.9800 . ?
C9 H9C 0.9800 . ?
C10 H10A 0.9800 . ?
C10 H10B 0.9800 . ?
C10 H10C 0.9800 . ?
C11 C13 1.518(3) . ?
C11 C12 1.528(3) . ?
C11 H11 1.0000 . ?
C12 H12A 0.9800 . ?
C12 H12B 0.9800 . ?
C12 H12C 0.9800 . ?
C13 H13A 0.9800 . ?
C13 H13B 0.9800 . ?
C13 H13C 0.9800 . ?
C14 C16 1.520(3) . ?
C14 C15 1.526(3) . ?
C14 H14 1.0000 . ?
C15 H15A 0.9800 . ?
C15 H15B 0.9800 . ?
C15 H15C 0.9800 . ?
C16 H16A 0.9800 . ?
C16 H16B 0.9800 . ?
C16 H16C 0.9800 . ?
Cl1 C17 1.733(2) . yes
Cl2 C22 1.729(2) . yes
C17 C18 1.381(3) . ?
C17 C22 1.388(3) . ?
C18 C19 1.388(3) . ?
C18 H18 0.9500 . ?
C19 C20 1.377(4) . ?
C19 H19 0.9500 . ?
C20 C21 1.383(4) . ?
C20 H20 0.9500 . ?
C21 C22 1.379(3) . ?
C21 H21 0.9500 . ?
